data_1574669
loop_
_publ_author_name
'Xu, Jian'
'Yao, Shenglai'
'Postils, Ver\`onica'
'Matito, Eduard'
'Lorent, Christian'
'Driess, Matthias'

_publ_section_title
;
 Isolable monoatomic monovalent bismuth complexes with a redox
 non-innocent bis-silylenyl carborane ligand
;
_journal_issue 24
_journal_name_full 'Chemical Science'
_journal_page_first 10826
_journal_page_last 10832
_journal_paper_doi 10.1039/D5SC02644J
_journal_volume 16
_journal_year 2025
_chemical_formula_moiety 'C32 H56 B10 Bi N4 Si2, I, 2[C6H6]'
_chemical_formula_sum 'C44 H68 B10 Bi I N4 Si2'
_chemical_formula_weight 1153.18
_space_group_crystal_system monoclinic
_space_group_IT_number 14
_space_group_name_Hall '-P 2ybc'
_space_group_name_H-M_alt 'P 1 21/c 1'
_atom_sites_solution_hydrogens geom
_atom_sites_solution_primary dual
_audit_creation_date 2024-07-17
_audit_creation_method
;
Olex2 1.5-beta
(compiled 2024.02.16 svn.r378c4104 for OlexSys, GUI svn.r6928)
;
_audit_update_record
;
2025-03-01 deposited with the CCDC.	2025-05-19 downloaded from the CCDC.
;
_cell_angle_alpha 90
_cell_angle_beta 95.2830(10)
_cell_angle_gamma 90
_cell_formula_units_Z 4
_cell_length_a 13.6332(2)
_cell_length_b 18.0507(3)
_cell_length_c 21.0915(3)
_cell_measurement_reflns_used 10878
_cell_measurement_temperature 110.07(12)
_cell_measurement_theta_max 72.4760
_cell_measurement_theta_min 2.4070
_cell_volume 5168.33(14)
_computing_cell_refinement 'CrysAlisPro 1.171.40.67a (Rigaku OD, 2019)'
_computing_data_collection 'CrysAlisPro 1.171.40.67a (Rigaku OD, 2019)'
_computing_data_reduction 'CrysAlisPro 1.171.40.67a (Rigaku OD, 2019)'
_computing_molecular_graphics 'Olex2 1.5-beta (Dolomanov et al., 2009)'
_computing_publication_material 'Olex2 1.5-beta (Dolomanov et al., 2009)'
_computing_structure_refinement 'SHELXL 2014/7 (Sheldrick, 2015)'
_computing_structure_solution 'SHELXT 2014/5 (Sheldrick, 2014)'
_diffrn_ambient_temperature 110.07(12)
_diffrn_detector_area_resol_mean 10.5435
_diffrn_detector_type Atlas
_diffrn_measured_fraction_theta_full 0.999
_diffrn_measured_fraction_theta_max 0.975
_diffrn_measurement_details
;
List of Runs (angles in degrees, time in seconds):

  # Type    Start    End  Width  t~exp~   \w     \q     \k     \f   Frames
#--------------------------------------------------------------------------
  1  \w     10.00  98.00   1.00    7.00    --   41.62-125.00 120.00   88
  2  \w    -31.00  50.00   1.00    7.00    --   41.62 -57.00-120.00   81
  3  \w      6.00  58.00   1.00    7.00    --   41.62-125.00-150.00   52
  4  \w    100.00 139.00   1.00    8.00    --  103.63  77.00 -90.00   39
  5  \w     90.00 136.00   1.00    8.00    --  103.63 -77.00-180.00   46
  6  \w     30.00  72.00   1.00    8.00    --  103.63 -77.00-180.00   42
  7  \w     83.00 150.00   1.00    8.00    --  103.63  45.00-120.00   67
  8  \w     82.00 122.00   1.00    8.00    --  103.63  77.00 -30.00   40
  9  \w     95.00 148.00   1.00    8.00    --  103.63 111.00 150.00   53
 10  \w     51.00 127.00   1.00    8.00    --  103.63 -61.00 -30.00   76
 11  \w     99.00 147.00   1.00    8.00    --  103.63 111.00 -90.00   48
 12  \w     44.00  70.00   1.00    8.00    --  103.63 -15.00  90.00   26
;
_diffrn_measurement_device 'four-circle diffractometer'
_diffrn_measurement_device_type 'SuperNova, Single source at offset/far, Atlas'
_diffrn_measurement_method '\w scans'
_diffrn_radiation_type CuK\a
_diffrn_radiation_wavelength 1.54184
_diffrn_reflns_av_R_equivalents 0.0216
_diffrn_reflns_av_unetI/netI 0.0263
_diffrn_reflns_Laue_measured_fraction_full 0.999
_diffrn_reflns_Laue_measured_fraction_max 0.975
_diffrn_reflns_limit_h_max 16
_diffrn_reflns_limit_h_min -14
_diffrn_reflns_limit_k_max 20
_diffrn_reflns_limit_k_min -22
_diffrn_reflns_limit_l_max 26
_diffrn_reflns_limit_l_min -25
_diffrn_reflns_number 20747
_diffrn_reflns_point_group_measured_fraction_full 0.999
_diffrn_reflns_point_group_measured_fraction_max 0.975
_diffrn_reflns_theta_full 67.684
_diffrn_reflns_theta_max 72.510
_diffrn_reflns_theta_min 3.228
_exptl_absorpt_coefficient_mu 12.077
_exptl_absorpt_correction_T_max 1.00000
_exptl_absorpt_correction_T_min 0.42040
_exptl_absorpt_correction_type multi-scan
_exptl_absorpt_process_details
;
CrysAlisPro 1.171.40.67a (Rigaku Oxford Diffraction, 2019)
Empirical absorption correction using spherical harmonics,
 implemented in SCALE3 ABSPACK scaling algorithm.
;
_exptl_crystal_colour orange
_exptl_crystal_colour_primary orange
_exptl_crystal_density_diffrn 1.482
_exptl_crystal_description block
_exptl_crystal_F_000 2296
_exptl_crystal_size_max 0.04
_exptl_crystal_size_mid 0.03
_exptl_crystal_size_min 0.02
_refine_diff_density_max 2.126
_refine_diff_density_min -1.769
_refine_diff_density_rms 0.115
_refine_ls_extinction_method none
_refine_ls_goodness_of_fit_ref 1.027
_refine_ls_hydrogen_treatment constr
_refine_ls_matrix_type full
_refine_ls_number_parameters 463
_refine_ls_number_reflns 9991
_refine_ls_number_restraints 0
_refine_ls_restrained_S_all 1.027
_refine_ls_R_factor_all 0.0345
_refine_ls_R_factor_gt 0.0319
_refine_ls_shift/su_max 0.002
_refine_ls_shift/su_mean 0.000
_refine_ls_structure_factor_coef Fsqd
_refine_ls_weighting_details 'w=1/[\s^2^(Fo^2^)+(0.0397P)^2^+16.9393P] where P=(Fo^2^+2Fc^2^)/3'
_refine_ls_weighting_scheme calc
_refine_ls_wR_factor_gt 0.0800
_refine_ls_wR_factor_ref 0.0818
_reflns_Friedel_coverage 0.000
_reflns_number_gt 9260
_reflns_number_total 9991
_reflns_threshold_expression 'I > 2\s(I)'
_cod_data_source_file d5sc02644j2.cif
_cod_data_source_block 1a
_cod_depositor_comments 'Adding full bibliography for 1574669--1574673.cif.'
_cod_database_code 1574669
_shelx_shelxl_version_number 2014/7
_shelx_space_group_comment
;
The symmetry employed for this shelxl refinement is uniquely defined
by the following loop, which should always be used as a source of
symmetry information in preference to the above space-group names.
They are only intended as comments.
;
_shelx_estimated_absorpt_t_max 0.794
_shelx_estimated_absorpt_t_min 0.644
_olex2_refinement_description
;
1.a Aromatic/amide H refined with riding coordinates:
 C9(H9), C28(H28), C24(H24), C27(H27), C10(H10), C25(H25), C26(H26), C13(H13),
 C11(H11), C12(H12)
1.b Idealised Me refined as rotating group:
 C17(H17A,H17B,H17C), C15(H15A,H15B,H15C), C16(H16A,H16B,H16C), C30(H30A,H30B,
 H30C), C32(H32A,H32B,H32C), C20(H20A,H20B,H20C), C21(H21A,H21B,H21C), C31(H31A,
 H31B,H31C), C19(H19A,H19B,H19C), C4(H4A,H4B,H4C), C6(H6A,H6B,H6C), C5(H5A,H5B,
 H5C)
1.c Boron cage BH refined with riding coordinates:
 B6(H6), B3(H3), B5(H5), B1(H1), B2(H2), B10(H10A), B7(H7), B9(H9A), B4(H4),
 B8(H8)
;
_smtbx_masks_special_details
;
A solvent mask was calculated and 336 electrons were 
found in a volume of 1442\%A^3^ in 1 void per unit cell. 
This is consistent with the presence of 
2[C6H6] per formula unit 
which account for 336 electrons 
per unit cell.
;
_smtbx_masks_void_probe_radius 1.2
_smtbx_masks_void_truncation_radius 1.2
_olex2_submission_special_instructions 'No special instructions were received'
_oxdiff_exptl_absorpt_empirical_details
;
Empirical correction (ABSPACK) includes:
- Absorption correction using spherical harmonics
- Frame scaling
;

loop_
_space_group_symop_operation_xyz
'x, y, z'
'-x, y+1/2, -z+1/2'
'-x, -y, -z'
'x, -y-1/2, z-1/2'

loop_
_atom_site_label
_atom_site_type_symbol
_atom_site_fract_x
_atom_site_fract_y
_atom_site_fract_z
_atom_site_U_iso_or_equiv
_atom_site_adp_type
_atom_site_occupancy
_atom_site_site_symmetry_order
_atom_site_calc_flag
_atom_site_refinement_flags_posn
_atom_site_refinement_flags_adp
_atom_site_refinement_flags_occupancy
_atom_site_disorder_assembly
_atom_site_disorder_group
Bi1 Bi 0.54538(2) 0.10020(2) 0.48507(2) 0.01832(5) Uani 1 1 d . . . . .
I1 I 0.29836(2) 0.03853(2) 0.41404(2) 0.03068(8) Uani 1 1 d . . . . .
Si2 Si 0.69629(7) 0.18135(5) 0.52390(4) 0.01289(18) Uani 1 1 d . . . . .
Si1 Si 0.48315(7) 0.23012(5) 0.44734(4) 0.01488(19) Uani 1 1 d . . . . .
N2 N 0.4083(2) 0.25160(16) 0.37312(14) 0.0140(6) Uani 1 1 d . . . . .
N3 N 0.7592(2) 0.18214(16) 0.60448(14) 0.0142(6) Uani 1 1 d . . . . .
N4 N 0.8250(2) 0.15741(16) 0.51783(14) 0.0145(6) Uani 1 1 d . . . . .
N1 N 0.3659(2) 0.26873(19) 0.46778(14) 0.0190(6) Uani 1 1 d . . . . .
C22 C 0.8428(3) 0.16049(18) 0.58166(17) 0.0138(7) Uani 1 1 d . . . . .
C7 C 0.3337(3) 0.27250(19) 0.40578(17) 0.0157(7) Uani 1 1 d . . . . .
C17 C 0.3912(3) 0.3142(2) 0.26714(18) 0.0224(8) Uani 1 1 d . . . . .
H17A H 0.3256 0.3328 0.2744 0.034 Uiso 1 1 calc R U . . .
H17B H 0.3949 0.3062 0.2215 0.034 Uiso 1 1 calc R U . . .
H17C H 0.4411 0.3506 0.2828 0.034 Uiso 1 1 calc R U . . .
C23 C 0.9389(3) 0.1490(2) 0.61913(17) 0.0173(7) Uani 1 1 d . . . . .
C15 C 0.3346(3) 0.1833(2) 0.27818(19) 0.0239(8) Uani 1 1 d . . . . .
H15A H 0.3421 0.1389 0.3049 0.036 Uiso 1 1 calc R U . . .
H15B H 0.3451 0.1703 0.2342 0.036 Uiso 1 1 calc R U . . .
H15C H 0.2681 0.2035 0.2796 0.036 Uiso 1 1 calc R U . . .
C9 C 0.1561(3) 0.2516(2) 0.36648(19) 0.0253(8) Uani 1 1 d . . . . .
H9 H 0.1654 0.1995 0.3698 0.030 Uiso 1 1 calc R U . . .
C14 C 0.4100(3) 0.2410(2) 0.30269(16) 0.0149(7) Uani 1 1 d . . . . .
C28 C 0.9962(3) 0.2111(2) 0.63436(19) 0.0236(8) Uani 1 1 d . . . . .
H28 H 0.9731 0.2589 0.6214 0.028 Uiso 1 1 calc R U . . .
C2 C 0.6889(3) 0.2842(2) 0.49786(17) 0.0164(7) Uani 1 1 d . . . . .
C18 C 0.7326(3) 0.1847(2) 0.67217(16) 0.0166(7) Uani 1 1 d . . . . .
C16 C 0.5127(3) 0.2121(2) 0.29295(17) 0.0200(8) Uani 1 1 d . . . . .
H16A H 0.5618 0.2500 0.3065 0.030 Uiso 1 1 calc R U . . .
H16B H 0.5165 0.2008 0.2478 0.030 Uiso 1 1 calc R U . . .
H16C H 0.5258 0.1671 0.3183 0.030 Uiso 1 1 calc R U . . .
C30 C 0.8782(3) 0.0389(2) 0.4749(2) 0.0252(9) Uani 1 1 d . . . . .
H30A H 0.8091 0.0235 0.4685 0.038 Uiso 1 1 calc R U . . .
H30B H 0.9064 0.0229 0.5171 0.038 Uiso 1 1 calc R U . . .
H30C H 0.9150 0.0161 0.4422 0.038 Uiso 1 1 calc R U . . .
C24 C 0.9714(3) 0.0783(2) 0.63848(19) 0.0224(8) Uani 1 1 d . . . . .
H24 H 0.9317 0.0359 0.6284 0.027 Uiso 1 1 calc R U . . .
C8 C 0.2348(3) 0.2992(2) 0.38039(17) 0.0178(7) Uani 1 1 d . . . . .
C1 C 0.5794(3) 0.3089(2) 0.45956(17) 0.0164(7) Uani 1 1 d . . . . .
C27 C 1.0879(3) 0.2031(3) 0.6688(2) 0.0320(10) Uani 1 1 d . . . . .
H27 H 1.1274 0.2454 0.6796 0.038 Uiso 1 1 calc R U . . .
C32 C 0.8394(3) 0.1472(2) 0.40437(18) 0.0251(8) Uani 1 1 d . . . . .
H32A H 0.8730 0.1217 0.3715 0.038 Uiso 1 1 calc R U . . .
H32B H 0.8469 0.2008 0.3997 0.038 Uiso 1 1 calc R U . . .
H32C H 0.7693 0.1343 0.3998 0.038 Uiso 1 1 calc R U . . .
C10 C 0.0639(3) 0.2803(3) 0.3477(2) 0.0388(11) Uani 1 1 d . . . . .
H10 H 0.0097 0.2477 0.3386 0.047 Uiso 1 1 calc R U . . .
C20 C 0.7812(4) 0.1228(3) 0.7126(2) 0.0341(10) Uani 1 1 d . . . . .
H20A H 0.7688 0.0752 0.6909 0.051 Uiso 1 1 calc R U . . .
H20B H 0.7539 0.1216 0.7540 0.051 Uiso 1 1 calc R U . . .
H20C H 0.8524 0.1316 0.7190 0.051 Uiso 1 1 calc R U . . .
C3 C 0.3084(3) 0.2701(2) 0.52515(18) 0.0230(8) Uani 1 1 d . . . . .
C25 C 1.0630(3) 0.0714(3) 0.6728(2) 0.0301(9) Uani 1 1 d . . . . .
H25 H 1.0862 0.0239 0.6865 0.036 Uiso 1 1 calc R U . . .
C21 C 0.6215(3) 0.1732(3) 0.66831(19) 0.0264(9) Uani 1 1 d . . . . .
H21A H 0.5886 0.2128 0.6427 0.040 Uiso 1 1 calc R U . . .
H21B H 0.5997 0.1742 0.7113 0.040 Uiso 1 1 calc R U . . .
H21C H 0.6049 0.1252 0.6485 0.040 Uiso 1 1 calc R U . . .
C29 C 0.8848(3) 0.1233(2) 0.46998(18) 0.0196(8) Uani 1 1 d . . . . .
C31 C 0.9921(3) 0.1496(3) 0.4784(2) 0.0257(9) Uani 1 1 d . . . . .
H31A H 1.0240 0.1306 0.5187 0.039 Uiso 1 1 calc R U . . .
H31B H 0.9939 0.2039 0.4789 0.039 Uiso 1 1 calc R U . . .
H31C H 1.0271 0.1313 0.4430 0.039 Uiso 1 1 calc R U . . .
C26 C 1.1210(3) 0.1335(3) 0.6871(2) 0.0365(11) Uani 1 1 d . . . . .
H26 H 1.1841 0.1280 0.7098 0.044 Uiso 1 1 calc R U . . .
C13 C 0.2216(3) 0.3753(2) 0.3736(2) 0.0327(10) Uani 1 1 d . . . . .
H13 H 0.2759 0.4080 0.3819 0.039 Uiso 1 1 calc R U . . .
C19 C 0.7597(4) 0.2595(3) 0.7020(2) 0.0355(11) Uani 1 1 d . . . . .
H19A H 0.8311 0.2669 0.7031 0.053 Uiso 1 1 calc R U . . .
H19B H 0.7400 0.2609 0.7455 0.053 Uiso 1 1 calc R U . . .
H19C H 0.7256 0.2989 0.6767 0.053 Uiso 1 1 calc R U . . .
C11 C 0.0498(4) 0.3554(3) 0.3421(2) 0.0453(14) Uani 1 1 d . . . . .
H11 H -0.0140 0.3745 0.3297 0.054 Uiso 1 1 calc R U . . .
B6 B 0.5970(3) 0.3745(2) 0.4031(2) 0.0219(9) Uani 1 1 d . . . . .
H6 H 0.5494 0.3799 0.3571 0.026 Uiso 1 1 calc R U . . .
B3 B 0.7398(3) 0.3569(2) 0.5410(2) 0.0215(9) Uani 1 1 d . . . . .
H3 H 0.7874 0.3504 0.5869 0.026 Uiso 1 1 calc R U . . .
B5 B 0.5528(4) 0.3996(2) 0.4764(2) 0.0244(10) Uani 1 1 d . . . . .
H5 H 0.4764 0.4215 0.4791 0.029 Uiso 1 1 calc R U . . .
B1 B 0.6808(3) 0.2996(2) 0.4172(2) 0.0187(8) Uani 1 1 d . . . . .
H1 H 0.6884 0.2547 0.3814 0.022 Uiso 1 1 calc R U . . .
B2 B 0.6110(3) 0.3396(2) 0.5359(2) 0.0202(9) Uani 1 1 d . . . . .
H2 H 0.5729 0.3210 0.5779 0.024 Uiso 1 1 calc R U . . .
C12 C 0.1284(4) 0.4032(3) 0.3546(3) 0.0462(14) Uani 1 1 d . . . . .
H12 H 0.1188 0.4551 0.3502 0.055 Uiso 1 1 calc R U . . .
B10 B 0.6552(4) 0.4313(2) 0.5278(2) 0.0259(10) Uani 1 1 d . . . . .
H10A H 0.6464 0.4746 0.5649 0.031 Uiso 1 1 calc R U . . .
B7 B 0.7260(4) 0.3910(3) 0.4078(2) 0.0239(9) Uani 1 1 d . . . . .
H7 H 0.7640 0.4074 0.3650 0.029 Uiso 1 1 calc R U . . .
B9 B 0.7616(4) 0.4268(3) 0.4861(2) 0.0263(10) Uani 1 1 d . . . . .
H9A H 0.8232 0.4675 0.4953 0.032 Uiso 1 1 calc R U . . .
B4 B 0.7835(3) 0.3328(3) 0.4683(2) 0.0223(9) Uani 1 1 d . . . . .
H4 H 0.8597 0.3106 0.4657 0.027 Uiso 1 1 calc R U . . .
B8 B 0.6467(4) 0.4530(2) 0.4452(2) 0.0253(10) Uani 1 1 d . . . . .
H8 H 0.6328 0.5108 0.4272 0.030 Uiso 1 1 calc R U . . .
C4 C 0.3791(4) 0.2833(4) 0.5824(3) 0.0545(15) Uani 1 1 d . . . . .
H4A H 0.4110 0.3315 0.5786 0.082 Uiso 1 1 calc R U . . .
H4B H 0.4291 0.2442 0.5856 0.082 Uiso 1 1 calc R U . . .
H4C H 0.3434 0.2829 0.6207 0.082 Uiso 1 1 calc R U . . .
C6 C 0.2319(5) 0.3348(4) 0.5219(3) 0.0545(15) Uani 1 1 d . . . . .
H6A H 0.2045 0.3396 0.5630 0.082 Uiso 1 1 calc R U . . .
H6B H 0.1787 0.3243 0.4886 0.082 Uiso 1 1 calc R U . . .
H6C H 0.2646 0.3812 0.5119 0.082 Uiso 1 1 calc R U . . .
C5 C 0.2552(5) 0.1985(4) 0.5285(3) 0.0608(18) Uani 1 1 d . . . . .
H5A H 0.3026 0.1589 0.5404 0.091 Uiso 1 1 calc R U . . .
H5B H 0.2205 0.1874 0.4868 0.091 Uiso 1 1 calc R U . . .
H5C H 0.2076 0.2020 0.5604 0.091 Uiso 1 1 calc R U . . .

loop_
_atom_site_aniso_label
_atom_site_aniso_U_11
_atom_site_aniso_U_22
_atom_site_aniso_U_33
_atom_site_aniso_U_23
_atom_site_aniso_U_13
_atom_site_aniso_U_12
Bi1 0.01900(8) 0.01381(8) 0.02180(8) 0.00403(5) -0.00003(6) -0.00528(5)
I1 0.02391(14) 0.03072(15) 0.03647(15) 0.01329(11) -0.00234(11) -0.00610(10)
Si2 0.0125(4) 0.0114(4) 0.0152(4) 0.0004(3) 0.0034(3) 0.0005(3)
Si1 0.0121(4) 0.0182(5) 0.0145(4) 0.0032(4) 0.0023(3) -0.0009(4)
N2 0.0132(14) 0.0151(14) 0.0138(14) 0.0006(11) 0.0009(11) 0.0023(11)
N3 0.0127(14) 0.0164(14) 0.0139(14) -0.0004(11) 0.0032(11) 0.0013(11)
N4 0.0139(14) 0.0155(14) 0.0145(14) -0.0010(11) 0.0033(11) 0.0018(11)
N1 0.0142(15) 0.0273(17) 0.0158(15) 0.0004(13) 0.0021(12) -0.0003(13)
C22 0.0154(17) 0.0078(15) 0.0187(17) -0.0011(13) 0.0042(13) -0.0017(13)
C7 0.0142(17) 0.0133(16) 0.0194(17) 0.0015(14) 0.0016(14) -0.0021(13)
C17 0.026(2) 0.0226(19) 0.0185(18) 0.0039(15) 0.0008(15) 0.0013(16)
C23 0.0147(17) 0.0195(18) 0.0178(17) -0.0020(14) 0.0022(14) 0.0020(14)
C15 0.025(2) 0.026(2) 0.0213(18) -0.0019(16) 0.0026(15) -0.0118(17)
C9 0.0177(19) 0.030(2) 0.028(2) 0.0014(17) 0.0013(16) -0.0021(16)
C14 0.0180(17) 0.0159(17) 0.0108(15) -0.0003(13) 0.0014(13) -0.0023(14)
C28 0.023(2) 0.024(2) 0.0241(19) -0.0045(16) 0.0048(16) -0.0027(16)
C2 0.0153(17) 0.0154(17) 0.0188(17) 0.0008(14) 0.0029(14) -0.0010(14)
C18 0.0199(18) 0.0182(18) 0.0121(16) -0.0006(14) 0.0036(13) 0.0018(14)
C16 0.0227(19) 0.0216(18) 0.0164(17) 0.0010(15) 0.0059(14) 0.0007(15)
C30 0.027(2) 0.021(2) 0.028(2) -0.0071(16) 0.0068(17) 0.0053(16)
C24 0.0171(19) 0.024(2) 0.0256(19) -0.0003(16) -0.0001(15) 0.0052(15)
C8 0.0163(18) 0.0202(18) 0.0171(17) 0.0021(14) 0.0025(14) 0.0058(14)
C1 0.0177(18) 0.0155(17) 0.0157(16) 0.0023(14) 0.0004(14) 0.0014(14)
C27 0.021(2) 0.048(3) 0.027(2) -0.009(2) 0.0012(17) -0.0124(19)
C32 0.024(2) 0.032(2) 0.0202(19) -0.0044(16) 0.0071(16) 0.0062(17)
C10 0.019(2) 0.064(3) 0.034(2) 0.002(2) 0.0001(18) -0.001(2)
C20 0.040(3) 0.044(3) 0.019(2) 0.0089(19) 0.0076(18) 0.017(2)
C3 0.0168(18) 0.034(2) 0.0190(18) -0.0001(16) 0.0074(15) 0.0009(16)
C25 0.025(2) 0.036(2) 0.029(2) 0.0028(19) -0.0010(17) 0.0076(18)
C21 0.021(2) 0.039(2) 0.0200(18) 0.0012(17) 0.0092(15) -0.0003(17)
C29 0.0168(18) 0.0215(19) 0.0219(18) -0.0048(15) 0.0098(15) 0.0016(15)
C31 0.0143(18) 0.036(2) 0.028(2) -0.0017(18) 0.0078(15) -0.0002(16)
C26 0.018(2) 0.062(3) 0.029(2) -0.003(2) -0.0038(17) 0.002(2)
C13 0.030(2) 0.023(2) 0.046(3) 0.0021(19) 0.006(2) 0.0071(18)
C19 0.051(3) 0.033(2) 0.026(2) -0.0125(19) 0.017(2) -0.014(2)
C11 0.027(2) 0.071(4) 0.038(3) 0.014(3) 0.005(2) 0.026(3)
B6 0.025(2) 0.016(2) 0.025(2) 0.0072(17) 0.0012(18) -0.0042(17)
B3 0.028(2) 0.0122(19) 0.023(2) 0.0000(16) -0.0028(18) -0.0029(17)
B5 0.032(3) 0.015(2) 0.026(2) 0.0081(17) 0.0019(19) 0.0056(18)
B1 0.017(2) 0.019(2) 0.020(2) 0.0027(16) 0.0026(16) -0.0052(16)
B2 0.025(2) 0.0152(19) 0.021(2) -0.0018(16) 0.0032(17) 0.0035(17)
C12 0.046(3) 0.036(3) 0.058(3) 0.013(2) 0.014(3) 0.026(2)
B10 0.040(3) 0.011(2) 0.026(2) -0.0025(17) 0.000(2) 0.0019(18)
B7 0.028(2) 0.022(2) 0.021(2) 0.0040(17) -0.0007(18) -0.0101(18)
B9 0.034(3) 0.015(2) 0.028(2) 0.0030(18) -0.005(2) -0.0073(19)
B4 0.021(2) 0.021(2) 0.025(2) 0.0028(18) 0.0015(17) -0.0067(17)
B8 0.035(3) 0.015(2) 0.025(2) 0.0047(17) -0.0042(19) -0.0032(18)
C4 0.045(3) 0.086(5) 0.035(3) -0.001(3) 0.012(2) 0.002(3)
C6 0.059(4) 0.057(4) 0.049(3) 0.000(3) 0.018(3) 0.019(3)
C5 0.072(4) 0.065(4) 0.051(3) -0.005(3) 0.039(3) -0.024(3)

loop_
_atom_type_symbol
_atom_type_description
_atom_type_scat_dispersion_real
_atom_type_scat_dispersion_imag
_atom_type_scat_source
C C 0.0181 0.0091 'International Tables Vol C Tables 4.2.6.8 and 6.1.1.4'
H H 0.0000 0.0000 'International Tables Vol C Tables 4.2.6.8 and 6.1.1.4'
B B 0.0090 0.0039 'International Tables Vol C Tables 4.2.6.8 and 6.1.1.4'
Bi Bi -4.0111 8.9310 'International Tables Vol C Tables 4.2.6.8 and 6.1.1.4'
I I -0.3257 6.8362 'International Tables Vol C Tables 4.2.6.8 and 6.1.1.4'
N N 0.0311 0.0180 'International Tables Vol C Tables 4.2.6.8 and 6.1.1.4'
Si Si 0.2541 0.3302 'International Tables Vol C Tables 4.2.6.8 and 6.1.1.4'

loop_
_geom_angle_atom_site_label_1
_geom_angle_atom_site_label_2
_geom_angle_atom_site_label_3
_geom_angle
_geom_angle_site_symmetry_1
_geom_angle_site_symmetry_3
_geom_angle_publ_flag
Si1 Bi1 Si2 79.28(3) . . ?
N3 Si2 Bi1 125.94(10) . . ?
N3 Si2 C22 35.99(13) . . ?
N3 Si2 C2 105.25(15) . . ?
N4 Si2 Bi1 125.74(10) . . ?
N4 Si2 N3 72.27(13) . . ?
N4 Si2 C22 36.33(13) . . ?
N4 Si2 C2 103.43(15) . . ?
C22 Si2 Bi1 135.03(9) . . ?
C2 Si2 Bi1 115.65(11) . . ?
C2 Si2 C22 109.31(14) . . ?
N2 Si1 Bi1 126.51(10) . . ?
N2 Si1 N1 71.99(14) . . ?
N2 Si1 C7 35.92(13) . . ?
N2 Si1 C1 106.01(15) . . ?
N1 Si1 Bi1 122.66(11) . . ?
N1 Si1 C7 36.15(13) . . ?
N1 Si1 C1 106.54(16) . . ?
C7 Si1 Bi1 132.70(10) . . ?
C1 Si1 Bi1 115.14(11) . . ?
C1 Si1 C7 112.10(14) . . ?
C7 N2 Si1 90.6(2) . . ?
C7 N2 C14 129.0(3) . . ?
C14 N2 Si1 139.7(2) . . ?
C22 N3 Si2 90.3(2) . . ?
C22 N3 C18 129.7(3) . . ?
C18 N3 Si2 138.3(2) . . ?
C22 N4 Si2 90.4(2) . . ?
C22 N4 C29 129.4(3) . . ?
C29 N4 Si2 137.4(2) . . ?
C7 N1 Si1 90.2(2) . . ?
C7 N1 C3 129.5(3) . . ?
C3 N1 Si1 136.7(3) . . ?
N3 C22 Si2 53.68(18) . . ?
N3 C22 N4 106.9(3) . . ?
N3 C22 C23 126.2(3) . . ?
N4 C22 Si2 53.31(17) . . ?
N4 C22 C23 126.7(3) . . ?
C23 C22 Si2 178.5(3) . . ?
N2 C7 Si1 53.51(18) . . ?
N2 C7 N1 107.0(3) . . ?
N2 C7 C8 128.0(3) . . ?
N1 C7 Si1 53.61(18) . . ?
N1 C7 C8 124.9(3) . . ?
C8 C7 Si1 178.3(3) . . ?
H17A C17 H17B 109.5 . . ?
H17A C17 H17C 109.5 . . ?
H17B C17 H17C 109.5 . . ?
C14 C17 H17A 109.5 . . ?
C14 C17 H17B 109.5 . . ?
C14 C17 H17C 109.5 . . ?
C28 C23 C22 117.5(3) . . ?
C28 C23 C24 120.8(4) . . ?
C24 C23 C22 121.6(3) . . ?
H15A C15 H15B 109.5 . . ?
H15A C15 H15C 109.5 . . ?
H15B C15 H15C 109.5 . . ?
C14 C15 H15A 109.5 . . ?
C14 C15 H15B 109.5 . . ?
C14 C15 H15C 109.5 . . ?
C8 C9 H9 120.2 . . ?
C10 C9 H9 120.2 . . ?
C10 C9 C8 119.6(4) . . ?
N2 C14 C17 111.0(3) . . ?
N2 C14 C15 110.7(3) . . ?
N2 C14 C16 106.0(3) . . ?
C15 C14 C17 110.3(3) . . ?
C15 C14 C16 108.7(3) . . ?
C16 C14 C17 110.1(3) . . ?
C23 C28 H28 120.2 . . ?
C23 C28 C27 119.7(4) . . ?
C27 C28 H28 120.2 . . ?
C1 C2 Si2 114.1(2) . . ?
C1 C2 B3 110.5(3) . . ?
C1 C2 B1 60.7(2) . . ?
C1 C2 B2 60.7(2) . . ?
C1 C2 B4 110.5(3) . . ?
B3 C2 Si2 125.3(3) . . ?
B3 C2 B1 113.0(3) . . ?
B3 C2 B2 62.6(3) . . ?
B3 C2 B4 61.4(3) . . ?
B1 C2 Si2 115.6(2) . . ?
B1 C2 B4 62.7(2) . . ?
B2 C2 Si2 116.4(2) . . ?
B2 C2 B1 112.6(3) . . ?
B2 C2 B4 113.0(3) . . ?
B4 C2 Si2 124.7(3) . . ?
N3 C18 C20 112.2(3) . . ?
N3 C18 C21 105.7(3) . . ?
N3 C18 C19 110.4(3) . . ?
C20 C18 C21 108.1(3) . . ?
C20 C18 C19 110.1(4) . . ?
C19 C18 C21 110.2(3) . . ?
C14 C16 H16A 109.5 . . ?
C14 C16 H16B 109.5 . . ?
C14 C16 H16C 109.5 . . ?
H16A C16 H16B 109.5 . . ?
H16A C16 H16C 109.5 . . ?
H16B C16 H16C 109.5 . . ?
H30A C30 H30B 109.5 . . ?
H30A C30 H30C 109.5 . . ?
H30B C30 H30C 109.5 . . ?
C29 C30 H30A 109.5 . . ?
C29 C30 H30B 109.5 . . ?
C29 C30 H30C 109.5 . . ?
C23 C24 H24 120.7 . . ?
C25 C24 C23 118.7(4) . . ?
C25 C24 H24 120.7 . . ?
C9 C8 C7 122.3(3) . . ?
C9 C8 C13 120.0(4) . . ?
C13 C8 C7 117.6(4) . . ?
C2 C1 Si1 115.3(2) . . ?
C2 C1 B6 109.9(3) . . ?
C2 C1 B5 110.3(3) . . ?
C2 C1 B1 60.4(2) . . ?
C2 C1 B2 60.2(2) . . ?
B6 C1 Si1 123.5(3) . . ?
B6 C1 B5 62.0(3) . . ?
B6 C1 B1 62.4(2) . . ?
B6 C1 B2 113.0(3) . . ?
B5 C1 Si1 125.0(3) . . ?
B5 C1 B1 113.3(3) . . ?
B1 C1 Si1 115.2(2) . . ?
B2 C1 Si1 118.0(2) . . ?
B2 C1 B5 62.6(2) . . ?
B2 C1 B1 111.9(3) . . ?
C28 C27 H27 120.1 . . ?
C26 C27 C28 119.7(4) . . ?
C26 C27 H27 120.1 . . ?
H32A C32 H32B 109.5 . . ?
H32A C32 H32C 109.5 . . ?
H32B C32 H32C 109.5 . . ?
C29 C32 H32A 109.5 . . ?
C29 C32 H32B 109.5 . . ?
C29 C32 H32C 109.5 . . ?
C9 C10 H10 119.6 . . ?
C11 C10 C9 120.7(5) . . ?
C11 C10 H10 119.6 . . ?
C18 C20 H20A 109.5 . . ?
C18 C20 H20B 109.5 . . ?
C18 C20 H20C 109.5 . . ?
H20A C20 H20B 109.5 . . ?
H20A C20 H20C 109.5 . . ?
H20B C20 H20C 109.5 . . ?
N1 C3 C6 111.8(4) . . ?
C4 C3 N1 108.0(3) . . ?
C4 C3 C6 107.1(4) . . ?
C5 C3 N1 108.5(4) . . ?
C5 C3 C4 112.4(5) . . ?
C5 C3 C6 109.0(4) . . ?
C24 C25 H25 119.8 . . ?
C26 C25 C24 120.4(4) . . ?
C26 C25 H25 119.8 . . ?
C18 C21 H21A 109.5 . . ?
C18 C21 H21B 109.5 . . ?
C18 C21 H21C 109.5 . . ?
H21A C21 H21B 109.5 . . ?
H21A C21 H21C 109.5 . . ?
H21B C21 H21C 109.5 . . ?
N4 C29 C30 109.1(3) . . ?
N4 C29 C32 107.3(3) . . ?
N4 C29 C31 111.7(3) . . ?
C30 C29 C31 111.2(3) . . ?
C32 C29 C30 108.8(3) . . ?
C32 C29 C31 108.7(3) . . ?
C29 C31 H31A 109.5 . . ?
C29 C31 H31B 109.5 . . ?
C29 C31 H31C 109.5 . . ?
H31A C31 H31B 109.5 . . ?
H31A C31 H31C 109.5 . . ?
H31B C31 H31C 109.5 . . ?
C27 C26 C25 120.6(4) . . ?
C27 C26 H26 119.7 . . ?
C25 C26 H26 119.7 . . ?
C8 C13 H13 120.2 . . ?
C8 C13 C12 119.6(5) . . ?
C12 C13 H13 120.2 . . ?
C18 C19 H19A 109.5 . . ?
C18 C19 H19B 109.5 . . ?
C18 C19 H19C 109.5 . . ?
H19A C19 H19B 109.5 . . ?
H19A C19 H19C 109.5 . . ?
H19B C19 H19C 109.5 . . ?
C10 C11 H11 120.0 . . ?
C10 C11 C12 120.0(4) . . ?
C12 C11 H11 120.0 . . ?
C1 B6 H6 123.8 . . ?
C1 B6 B5 59.2(2) . . ?
C1 B6 B1 59.1(2) . . ?
C1 B6 B7 106.1(3) . . ?
C1 B6 B8 106.0(3) . . ?
B5 B6 H6 121.2 . . ?
B5 B6 B1 108.3(3) . . ?
B5 B6 B7 108.9(3) . . ?
B5 B6 B8 60.2(3) . . ?
B1 B6 H6 121.5 . . ?
B7 B6 H6 121.6 . . ?
B7 B6 B1 60.1(3) . . ?
B8 B6 H6 121.9 . . ?
B8 B6 B1 108.3(3) . . ?
B8 B6 B7 60.5(3) . . ?
C2 B3 H3 123.6 . . ?
C2 B3 B2 58.8(2) . . ?
C2 B3 B10 105.7(3) . . ?
C2 B3 B9 106.5(3) . . ?
C2 B3 B4 59.7(2) . . ?
B2 B3 H3 121.6 . . ?
B10 B3 H3 122.1 . . ?
B10 B3 B2 60.0(3) . . ?
B9 B3 H3 121.8 . . ?
B9 B3 B2 108.2(3) . . ?
B9 B3 B10 60.0(3) . . ?
B4 B3 H3 120.9 . . ?
B4 B3 B2 108.4(3) . . ?
B4 B3 B10 108.6(3) . . ?
B4 B3 B9 60.6(3) . . ?
C1 B5 B6 58.7(2) . . ?
C1 B5 H5 124.2 . . ?
C1 B5 B2 58.6(2) . . ?
C1 B5 B10 105.2(3) . . ?
C1 B5 B8 105.5(3) . . ?
B6 B5 H5 121.9 . . ?
B6 B5 B2 107.1(3) . . ?
B6 B5 B10 107.7(3) . . ?
B6 B5 B8 60.0(3) . . ?
B2 B5 H5 122.2 . . ?
B10 B5 H5 122.4 . . ?
B10 B5 B2 59.6(3) . . ?
B8 B5 H5 122.2 . . ?
B8 B5 B2 107.5(3) . . ?
B8 B5 B10 60.0(3) . . ?
C2 B1 C1 58.9(2) . . ?
C2 B1 B6 105.7(3) . . ?
C2 B1 H1 123.5 . . ?
C2 B1 B7 105.6(3) . . ?
C2 B1 B4 58.8(2) . . ?
C1 B1 B6 58.5(2) . . ?
C1 B1 H1 123.4 . . ?
C1 B1 B7 105.6(3) . . ?
C1 B1 B4 106.0(3) . . ?
B6 B1 H1 122.4 . . ?
B6 B1 B7 59.9(3) . . ?
B6 B1 B4 107.5(3) . . ?
B7 B1 H1 122.7 . . ?
B7 B1 B4 59.8(2) . . ?
B4 B1 H1 122.2 . . ?
C2 B2 C1 59.1(2) . . ?
C2 B2 B3 58.6(2) . . ?
C2 B2 B5 106.2(3) . . ?
C2 B2 H2 123.4 . . ?
C2 B2 B10 105.6(3) . . ?
C1 B2 B3 106.0(3) . . ?
C1 B2 B5 58.7(2) . . ?
C1 B2 H2 123.4 . . ?
C1 B2 B10 105.6(3) . . ?
B3 B2 B5 108.0(3) . . ?
B3 B2 H2 122.1 . . ?
B5 B2 H2 121.9 . . ?
B10 B2 B3 59.9(3) . . ?
B10 B2 B5 60.0(3) . . ?
B10 B2 H2 122.8 . . ?
C13 C12 H12 120.0 . . ?
C11 C12 C13 120.0(5) . . ?
C11 C12 H12 120.0 . . ?
B3 B10 B5 108.3(3) . . ?
B3 B10 B2 60.1(2) . . ?
B3 B10 H10A 121.9 . . ?
B3 B10 B8 107.7(3) . . ?
B5 B10 H10A 121.4 . . ?
B2 B10 B5 60.3(3) . . ?
B2 B10 H10A 121.7 . . ?
B2 B10 B8 107.9(3) . . ?
B9 B10 B3 59.5(3) . . ?
B9 B10 B5 108.4(3) . . ?
B9 B10 B2 107.8(3) . . ?
B9 B10 H10A 121.7 . . ?
B9 B10 B8 60.3(3) . . ?
B8 B10 B5 59.8(3) . . ?
B8 B10 H10A 121.9 . . ?
B6 B7 B1 60.0(2) . . ?
B6 B7 H7 121.9 . . ?
B6 B7 B9 107.0(3) . . ?
B6 B7 B4 108.0(3) . . ?
B6 B7 B8 59.6(3) . . ?
B1 B7 H7 121.7 . . ?
B1 B7 B9 107.3(3) . . ?
B1 B7 B8 107.5(3) . . ?
B9 B7 H7 122.6 . . ?
B4 B7 B1 60.4(2) . . ?
B4 B7 H7 121.8 . . ?
B4 B7 B9 59.3(3) . . ?
B4 B7 B8 107.3(3) . . ?
B8 B7 H7 122.2 . . ?
B8 B7 B9 59.5(3) . . ?
B3 B9 B10 60.5(3) . . ?
B3 B9 B7 107.5(3) . . ?
B3 B9 H9A 121.8 . . ?
B3 B9 B4 59.6(3) . . ?
B3 B9 B8 108.4(3) . . ?
B10 B9 B7 108.1(3) . . ?
B10 B9 H9A 121.4 . . ?
B10 B9 B4 108.2(3) . . ?
B10 B9 B8 60.3(3) . . ?
B7 B9 H9A 122.0 . . ?
B4 B9 B7 59.8(3) . . ?
B4 B9 H9A 121.9 . . ?
B4 B9 B8 108.1(3) . . ?
B8 B9 B7 60.0(3) . . ?
B8 B9 H9A 121.5 . . ?
C2 B4 B3 58.9(2) . . ?
C2 B4 B1 58.5(2) . . ?
C2 B4 B7 105.4(3) . . ?
C2 B4 B9 105.4(3) . . ?
C2 B4 H4 124.4 . . ?
B3 B4 B1 107.5(3) . . ?
B3 B4 B7 108.6(3) . . ?
B3 B4 B9 59.9(3) . . ?
B3 B4 H4 121.6 . . ?
B1 B4 H4 121.9 . . ?
B7 B4 B1 59.8(2) . . ?
B7 B4 H4 121.7 . . ?
B9 B4 B1 108.1(3) . . ?
B9 B4 B7 60.9(3) . . ?
B9 B4 H4 121.9 . . ?
B6 B8 B5 59.8(3) . . ?
B6 B8 B10 107.6(3) . . ?
B6 B8 B7 59.9(3) . . ?
B6 B8 B9 108.0(3) . . ?
B6 B8 H8 122.0 . . ?
B5 B8 B10 60.1(3) . . ?
B5 B8 B7 108.0(3) . . ?
B5 B8 B9 107.9(3) . . ?
B5 B8 H8 121.7 . . ?
B10 B8 B7 107.8(3) . . ?
B10 B8 B9 59.5(3) . . ?
B10 B8 H8 122.1 . . ?
B7 B8 H8 121.6 . . ?
B9 B8 B7 60.5(3) . . ?
B9 B8 H8 121.7 . . ?
C3 C4 H4A 109.5 . . ?
C3 C4 H4B 109.5 . . ?
C3 C4 H4C 109.5 . . ?
H4A C4 H4B 109.5 . . ?
H4A C4 H4C 109.5 . . ?
H4B C4 H4C 109.5 . . ?
C3 C6 H6A 109.5 . . ?
C3 C6 H6B 109.5 . . ?
C3 C6 H6C 109.5 . . ?
H6A C6 H6B 109.5 . . ?
H6A C6 H6C 109.5 . . ?
H6B C6 H6C 109.5 . . ?
C3 C5 H5A 109.5 . . ?
C3 C5 H5B 109.5 . . ?
C3 C5 H5C 109.5 . . ?
H5A C5 H5B 109.5 . . ?
H5A C5 H5C 109.5 . . ?
H5B C5 H5C 109.5 . . ?

loop_
_geom_bond_atom_site_label_1
_geom_bond_atom_site_label_2
_geom_bond_distance
_geom_bond_site_symmetry_2
_geom_bond_publ_flag
Bi1 Si2 2.5958(9) . ?
Bi1 Si1 2.5940(10) . ?
Si2 N3 1.832(3) . ?
Si2 N4 1.823(3) . ?
Si2 C22 2.274(4) . ?
Si2 C2 1.937(4) . ?
Si1 N2 1.830(3) . ?
Si1 N1 1.832(3) . ?
Si1 C7 2.276(4) . ?
Si1 C1 1.937(4) . ?
N2 C7 1.335(5) . ?
N2 C14 1.500(4) . ?
N3 C22 1.336(4) . ?
N3 C18 1.506(4) . ?
N4 C22 1.347(5) . ?
N4 C29 1.488(4) . ?
N1 C7 1.342(5) . ?
N1 C3 1.501(5) . ?
C22 C23 1.480(5) . ?
C7 C8 1.484(5) . ?
C17 H17A 0.9800 . ?
C17 H17B 0.9800 . ?
C17 H17C 0.9800 . ?
C17 C14 1.530(5) . ?
C23 C28 1.387(5) . ?
C23 C24 1.399(5) . ?
C15 H15A 0.9800 . ?
C15 H15B 0.9800 . ?
C15 H15C 0.9800 . ?
C15 C14 1.520(5) . ?
C9 H9 0.9500 . ?
C9 C8 1.386(6) . ?
C9 C10 1.383(6) . ?
C14 C16 1.525(5) . ?
C28 H28 0.9500 . ?
C28 C27 1.395(6) . ?
C2 C1 1.691(5) . ?
C2 B3 1.707(5) . ?
C2 B1 1.716(5) . ?
C2 B2 1.710(5) . ?
C2 B4 1.722(6) . ?
C18 C20 1.521(5) . ?
C18 C21 1.523(5) . ?
C18 C19 1.521(5) . ?
C16 H16A 0.9800 . ?
C16 H16B 0.9800 . ?
C16 H16C 0.9800 . ?
C30 H30A 0.9800 . ?
C30 H30B 0.9800 . ?
C30 H30C 0.9800 . ?
C30 C29 1.531(5) . ?
C24 H24 0.9500 . ?
C24 C25 1.390(6) . ?
C8 C13 1.390(6) . ?
C1 B6 1.712(5) . ?
C1 B5 1.720(6) . ?
C1 B1 1.721(6) . ?
C1 B2 1.719(5) . ?
C27 H27 0.9500 . ?
C27 C26 1.377(7) . ?
C32 H32A 0.9800 . ?
C32 H32B 0.9800 . ?
C32 H32C 0.9800 . ?
C32 C29 1.525(5) . ?
C10 H10 0.9500 . ?
C10 C11 1.373(8) . ?
C20 H20A 0.9800 . ?
C20 H20B 0.9800 . ?
C20 H20C 0.9800 . ?
C3 C4 1.493(7) . ?
C3 C6 1.565(7) . ?
C3 C5 1.487(7) . ?
C25 H25 0.9500 . ?
C25 C26 1.389(7) . ?
C21 H21A 0.9800 . ?
C21 H21B 0.9800 . ?
C21 H21C 0.9800 . ?
C29 C31 1.534(5) . ?
C31 H31A 0.9800 . ?
C31 H31B 0.9800 . ?
C31 H31C 0.9800 . ?
C26 H26 0.9500 . ?
C13 H13 0.9500 . ?
C13 C12 1.391(7) . ?
C19 H19A 0.9800 . ?
C19 H19B 0.9800 . ?
C19 H19C 0.9800 . ?
C11 H11 0.9500 . ?
C11 C12 1.382(8) . ?
B6 H6 1.1200 . ?
B6 B5 1.769(7) . ?
B6 B1 1.779(6) . ?
B6 B7 1.777(7) . ?
B6 B8 1.773(6) . ?
B3 H3 1.1200 . ?
B3 B2 1.777(6) . ?
B3 B10 1.774(6) . ?
B3 B9 1.757(6) . ?
B3 B4 1.751(7) . ?
B5 H5 1.1200 . ?
B5 B2 1.788(6) . ?
B5 B10 1.782(7) . ?
B5 B8 1.777(7) . ?
B1 H1 1.1200 . ?
B1 B7 1.780(6) . ?
B1 B4 1.790(6) . ?
B2 H2 1.1200 . ?
B2 B10 1.775(6) . ?
C12 H12 0.9500 . ?
B10 H10A 1.1200 . ?
B10 B9 1.766(7) . ?
B10 B8 1.781(7) . ?
B7 H7 1.1200 . ?
B7 B9 1.798(7) . ?
B7 B4 1.779(6) . ?
B7 B8 1.789(7) . ?
B9 H9A 1.1200 . ?
B9 B4 1.769(7) . ?
B9 B8 1.781(7) . ?
B4 H4 1.1200 . ?
B8 H8 1.1200 . ?
C4 H4A 0.9800 . ?
C4 H4B 0.9800 . ?
C4 H4C 0.9800 . ?
C6 H6A 0.9800 . ?
C6 H6B 0.9800 . ?
C6 H6C 0.9800 . ?
C5 H5A 0.9800 . ?
C5 H5B 0.9800 . ?
C5 H5C 0.9800 . ?

loop_
_geom_torsion_atom_site_label_1
_geom_torsion_atom_site_label_2
_geom_torsion_atom_site_label_3
_geom_torsion_atom_site_label_4
_geom_torsion
_geom_torsion_site_symmetry_1
_geom_torsion_site_symmetry_2
_geom_torsion_site_symmetry_3
_geom_torsion_site_symmetry_4
_geom_torsion_publ_flag
Bi1 Si2 N3 C22 119.26(18) . . . . ?
Bi1 Si2 N3 C18 -45.8(4) . . . . ?
Bi1 Si2 N4 C22 -119.51(18) . . . . ?
Bi1 Si2 N4 C29 41.7(4) . . . . ?
Bi1 Si1 N2 C7 114.6(2) . . . . ?
Bi1 Si1 N2 C14 -54.9(4) . . . . ?
Bi1 Si1 N1 C7 -119.2(2) . . . . ?
Bi1 Si1 N1 C3 39.6(4) . . . . ?
Si2 N3 C22 N4 3.3(3) . . . . ?
Si2 N3 C22 C23 178.1(3) . . . . ?
Si2 N3 C18 C20 127.5(4) . . . . ?
Si2 N3 C18 C21 9.9(5) . . . . ?
Si2 N3 C18 C19 -109.3(4) . . . . ?
Si2 N4 C22 N3 -3.3(3) . . . . ?
Si2 N4 C22 C23 -178.1(3) . . . . ?
Si2 N4 C29 C30 -83.5(4) . . . . ?
Si2 N4 C29 C32 34.2(5) . . . . ?
Si2 N4 C29 C31 153.1(3) . . . . ?
Si2 C2 C1 Si1 -1.2(3) . . . . ?
Si2 C2 C1 B6 -146.4(3) . . . . ?
Si2 C2 C1 B5 147.1(3) . . . . ?
Si2 C2 C1 B1 -107.0(3) . . . . ?
Si2 C2 C1 B2 107.9(3) . . . . ?
Si2 C2 B3 B2 -104.3(3) . . . . ?
Si2 C2 B3 B10 -143.2(3) . . . . ?
Si2 C2 B3 B9 154.1(3) . . . . ?
Si2 C2 B3 B4 114.2(3) . . . . ?
Si2 C2 B1 C1 104.5(3) . . . . ?
Si2 C2 B1 B6 141.1(3) . . . . ?
Si2 C2 B1 B7 -156.4(3) . . . . ?
Si2 C2 B1 B4 -117.6(3) . . . . ?
Si2 C2 B2 C1 -104.1(3) . . . . ?
Si2 C2 B2 B3 118.0(3) . . . . ?
Si2 C2 B2 B5 -140.5(3) . . . . ?
Si2 C2 B2 B10 156.8(3) . . . . ?
Si2 C2 B4 B3 -115.0(3) . . . . ?
Si2 C2 B4 B1 103.6(3) . . . . ?
Si2 C2 B4 B7 142.3(3) . . . . ?
Si2 C2 B4 B9 -154.3(3) . . . . ?
Si1 N2 C7 N1 4.3(3) . . . . ?
Si1 N2 C7 C8 -178.9(3) . . . . ?
Si1 N2 C14 C17 -129.5(3) . . . . ?
Si1 N2 C14 C15 107.6(4) . . . . ?
Si1 N2 C14 C16 -10.1(5) . . . . ?
Si1 N1 C7 N2 -4.2(3) . . . . ?
Si1 N1 C7 C8 178.8(3) . . . . ?
Si1 N1 C3 C4 41.9(6) . . . . ?
Si1 N1 C3 C6 159.5(4) . . . . ?
Si1 N1 C3 C5 -80.2(5) . . . . ?
Si1 C1 B6 B5 115.3(3) . . . . ?
Si1 C1 B6 B1 -103.3(3) . . . . ?
Si1 C1 B6 B7 -142.1(3) . . . . ?
Si1 C1 B6 B8 154.7(3) . . . . ?
Si1 C1 B5 B6 -113.0(3) . . . . ?
Si1 C1 B5 B2 106.4(3) . . . . ?
Si1 C1 B5 B10 145.3(3) . . . . ?
Si1 C1 B5 B8 -152.2(3) . . . . ?
Si1 C1 B1 C2 -106.1(3) . . . . ?
Si1 C1 B1 B6 116.3(3) . . . . ?
Si1 C1 B1 B7 154.9(2) . . . . ?
Si1 C1 B1 B4 -142.7(3) . . . . ?
Si1 C1 B2 C2 104.7(3) . . . . ?
Si1 C1 B2 B3 141.3(3) . . . . ?
Si1 C1 B2 B5 -117.1(3) . . . . ?
Si1 C1 B2 B10 -156.2(3) . . . . ?
N2 Si1 N1 C7 3.1(2) . . . . ?
N2 Si1 N1 C3 161.9(4) . . . . ?
N2 C7 C8 C9 89.9(5) . . . . ?
N2 C7 C8 C13 -93.2(5) . . . . ?
N3 Si2 N4 C22 2.4(2) . . . . ?
N3 Si2 N4 C29 163.6(4) . . . . ?
N3 C22 C23 C28 -81.0(5) . . . . ?
N3 C22 C23 C24 99.2(5) . . . . ?
N4 Si2 N3 C22 -2.5(2) . . . . ?
N4 Si2 N3 C18 -167.6(4) . . . . ?
N4 C22 C23 C28 92.8(4) . . . . ?
N4 C22 C23 C24 -87.0(5) . . . . ?
N1 Si1 N2 C7 -3.1(2) . . . . ?
N1 Si1 N2 C14 -172.6(4) . . . . ?
N1 C7 C8 C9 -93.8(5) . . . . ?
N1 C7 C8 C13 83.1(5) . . . . ?
C22 Si2 N3 C18 -165.1(5) . . . . ?
C22 Si2 N4 C29 161.2(5) . . . . ?
C22 N3 C18 C20 -33.0(5) . . . . ?
C22 N3 C18 C21 -150.6(4) . . . . ?
C22 N3 C18 C19 90.2(5) . . . . ?
C22 N4 C29 C30 71.8(5) . . . . ?
C22 N4 C29 C32 -170.6(3) . . . . ?
C22 N4 C29 C31 -51.6(5) . . . . ?
C22 C23 C28 C27 -179.1(4) . . . . ?
C22 C23 C24 C25 179.1(4) . . . . ?
C7 Si1 N2 C14 -169.5(5) . . . . ?
C7 Si1 N1 C3 158.8(5) . . . . ?
C7 N2 C14 C17 64.1(5) . . . . ?
C7 N2 C14 C15 -58.8(5) . . . . ?
C7 N2 C14 C16 -176.5(3) . . . . ?
C7 N1 C3 C4 -166.1(4) . . . . ?
C7 N1 C3 C6 -48.5(6) . . . . ?
C7 N1 C3 C5 71.7(6) . . . . ?
C7 C8 C13 C12 -175.1(4) . . . . ?
C23 C28 C27 C26 0.3(6) . . . . ?
C23 C24 C25 C26 -0.4(6) . . . . ?
C9 C8 C13 C12 1.9(7) . . . . ?
C9 C10 C11 C12 0.7(8) . . . . ?
C14 N2 C7 Si1 171.2(4) . . . . ?
C14 N2 C7 N1 175.5(3) . . . . ?
C14 N2 C7 C8 -7.7(6) . . . . ?
C28 C23 C24 C25 -0.7(6) . . . . ?
C28 C27 C26 C25 -1.4(7) . . . . ?
C2 Si2 N3 C22 -102.0(2) . . . . ?
C2 Si2 N3 C18 92.9(4) . . . . ?
C2 Si2 N4 C22 104.4(2) . . . . ?
C2 Si2 N4 C29 -94.4(4) . . . . ?
C2 C1 B6 B5 -103.0(3) . . . . ?
C2 C1 B6 B1 38.5(3) . . . . ?
C2 C1 B6 B7 -0.3(4) . . . . ?
C2 C1 B6 B8 -63.5(4) . . . . ?
C2 C1 B5 B6 102.4(3) . . . . ?
C2 C1 B5 B2 -38.1(3) . . . . ?
C2 C1 B5 B10 0.8(4) . . . . ?
C2 C1 B5 B8 63.2(4) . . . . ?
C2 C1 B1 B6 -137.7(3) . . . . ?
C2 C1 B1 B7 -99.1(3) . . . . ?
C2 C1 B1 B4 -36.7(3) . . . . ?
C2 C1 B2 B3 36.6(3) . . . . ?
C2 C1 B2 B5 138.2(3) . . . . ?
C2 C1 B2 B10 99.1(3) . . . . ?
C2 B3 B2 C1 -36.8(3) . . . . ?
C2 B3 B2 B5 -98.4(3) . . . . ?
C2 B3 B2 B10 -135.8(3) . . . . ?
C2 B3 B10 B5 0.7(4) . . . . ?
C2 B3 B10 B2 38.3(3) . . . . ?
C2 B3 B10 B9 -100.3(3) . . . . ?
C2 B3 B10 B8 -62.6(4) . . . . ?
C2 B3 B9 B10 99.0(3) . . . . ?
C2 B3 B9 B7 -2.3(4) . . . . ?
C2 B3 B9 B4 -39.5(3) . . . . ?
C2 B3 B9 B8 61.1(4) . . . . ?
C2 B3 B4 B1 33.9(3) . . . . ?
C2 B3 B4 B7 97.1(3) . . . . ?
C2 B3 B4 B9 135.1(3) . . . . ?
C2 B1 B7 B6 -99.4(3) . . . . ?
C2 B1 B7 B9 0.7(4) . . . . ?
C2 B1 B7 B4 38.3(3) . . . . ?
C2 B1 B7 B8 -62.1(4) . . . . ?
C2 B1 B4 B3 -34.0(3) . . . . ?
C2 B1 B4 B7 -135.8(3) . . . . ?
C2 B1 B4 B9 -97.3(3) . . . . ?
C2 B2 B10 B3 -38.1(3) . . . . ?
C2 B2 B10 B5 100.0(3) . . . . ?
C2 B2 B10 B9 -1.3(4) . . . . ?
C2 B2 B10 B8 62.3(4) . . . . ?
C18 N3 C22 Si2 167.2(4) . . . . ?
C18 N3 C22 N4 170.5(3) . . . . ?
C18 N3 C22 C23 -14.7(6) . . . . ?
C24 C23 C28 C27 0.7(6) . . . . ?
C24 C25 C26 C27 1.4(7) . . . . ?
C8 C9 C10 C11 0.7(7) . . . . ?
C8 C13 C12 C11 -0.5(8) . . . . ?
C1 Si1 N2 C7 -105.7(2) . . . . ?
C1 Si1 N2 C14 84.8(4) . . . . ?
C1 Si1 N1 C7 105.0(2) . . . . ?
C1 Si1 N1 C3 -96.2(4) . . . . ?
C1 C2 B3 B2 38.6(3) . . . . ?
C1 C2 B3 B10 -0.2(4) . . . . ?
C1 C2 B3 B9 -62.9(4) . . . . ?
C1 C2 B3 B4 -102.8(3) . . . . ?
C1 C2 B1 B6 36.6(3) . . . . ?
C1 C2 B1 B7 99.1(3) . . . . ?
C1 C2 B1 B4 137.8(3) . . . . ?
C1 C2 B2 B3 -137.9(3) . . . . ?
C1 C2 B2 B5 -36.4(3) . . . . ?
C1 C2 B2 B10 -99.1(3) . . . . ?
C1 C2 B4 B3 102.8(3) . . . . ?
C1 C2 B4 B1 -38.7(3) . . . . ?
C1 C2 B4 B7 0.1(4) . . . . ?
C1 C2 B4 B9 63.5(4) . . . . ?
C1 B6 B5 B2 34.6(3) . . . . ?
C1 B6 B5 B10 97.4(3) . . . . ?
C1 B6 B5 B8 135.3(3) . . . . ?
C1 B6 B1 C2 -36.8(3) . . . . ?
C1 B6 B1 B7 -136.0(3) . . . . ?
C1 B6 B1 B4 -98.4(3) . . . . ?
C1 B6 B7 B1 38.3(3) . . . . ?
C1 B6 B7 B9 -62.1(4) . . . . ?
C1 B6 B7 B4 0.3(4) . . . . ?
C1 B6 B7 B8 -99.6(3) . . . . ?
C1 B6 B8 B5 -39.0(3) . . . . ?
C1 B6 B8 B10 -1.0(4) . . . . ?
C1 B6 B8 B7 99.8(3) . . . . ?
C1 B6 B8 B9 61.7(4) . . . . ?
C1 B5 B2 C2 36.6(3) . . . . ?
C1 B5 B2 B3 98.1(3) . . . . ?
C1 B5 B2 B10 135.5(3) . . . . ?
C1 B5 B10 B3 -0.9(4) . . . . ?
C1 B5 B10 B2 -38.4(3) . . . . ?
C1 B5 B10 B9 62.2(4) . . . . ?
C1 B5 B10 B8 99.3(3) . . . . ?
C1 B5 B8 B6 38.6(3) . . . . ?
C1 B5 B8 B10 -98.9(3) . . . . ?
C1 B5 B8 B7 1.8(4) . . . . ?
C1 B5 B8 B9 -62.2(4) . . . . ?
C1 B1 B7 B6 -38.0(3) . . . . ?
C1 B1 B7 B9 62.1(4) . . . . ?
C1 B1 B7 B4 99.7(3) . . . . ?
C1 B1 B7 B8 -0.6(4) . . . . ?
C1 B1 B4 C2 36.7(3) . . . . ?
C1 B1 B4 B3 2.7(4) . . . . ?
C1 B1 B4 B7 -99.1(3) . . . . ?
C1 B1 B4 B9 -60.5(4) . . . . ?
C1 B2 B10 B3 -99.7(3) . . . . ?
C1 B2 B10 B5 38.5(3) . . . . ?
C1 B2 B10 B9 -62.9(4) . . . . ?
C1 B2 B10 B8 0.8(4) . . . . ?
C10 C9 C8 C7 174.9(4) . . . . ?
C10 C9 C8 C13 -2.0(6) . . . . ?
C10 C11 C12 C13 -0.8(8) . . . . ?
C3 N1 C7 Si1 -161.2(5) . . . . ?
C3 N1 C7 N2 -165.4(4) . . . . ?
C3 N1 C7 C8 17.6(6) . . . . ?
C29 N4 C22 Si2 -163.6(4) . . . . ?
C29 N4 C22 N3 -166.9(3) . . . . ?
C29 N4 C22 C23 18.3(6) . . . . ?
B6 C1 B5 B2 -140.5(3) . . . . ?
B6 C1 B5 B10 -101.7(3) . . . . ?
B6 C1 B5 B8 -39.2(3) . . . . ?
B6 C1 B1 C2 137.7(3) . . . . ?
B6 C1 B1 B7 38.6(3) . . . . ?
B6 C1 B1 B4 101.0(3) . . . . ?
B6 C1 B2 C2 -100.6(3) . . . . ?
B6 C1 B2 B3 -64.1(4) . . . . ?
B6 C1 B2 B5 37.6(3) . . . . ?
B6 C1 B2 B10 -1.5(4) . . . . ?
B6 B5 B2 C2 1.9(4) . . . . ?
B6 B5 B2 C1 -34.6(3) . . . . ?
B6 B5 B2 B3 63.5(4) . . . . ?
B6 B5 B2 B10 100.8(4) . . . . ?
B6 B5 B10 B3 -62.3(4) . . . . ?
B6 B5 B10 B2 -99.8(3) . . . . ?
B6 B5 B10 B9 0.7(4) . . . . ?
B6 B5 B10 B8 37.9(3) . . . . ?
B6 B5 B8 B10 -137.5(3) . . . . ?
B6 B5 B8 B7 -36.9(3) . . . . ?
B6 B5 B8 B9 -100.8(4) . . . . ?
B6 B1 B7 B9 100.1(4) . . . . ?
B6 B1 B7 B4 137.7(3) . . . . ?
B6 B1 B7 B8 37.3(3) . . . . ?
B6 B1 B4 C2 98.1(3) . . . . ?
B6 B1 B4 B3 64.1(4) . . . . ?
B6 B1 B4 B7 -37.7(3) . . . . ?
B6 B1 B4 B9 0.9(4) . . . . ?
B6 B7 B9 B3 64.1(4) . . . . ?
B6 B7 B9 B10 0.3(4) . . . . ?
B6 B7 B9 B4 101.2(3) . . . . ?
B6 B7 B9 B8 -37.4(3) . . . . ?
B6 B7 B4 C2 -0.2(4) . . . . ?
B6 B7 B4 B3 -62.0(4) . . . . ?
B6 B7 B4 B1 37.8(3) . . . . ?
B6 B7 B4 B9 -99.5(4) . . . . ?
B6 B7 B8 B5 36.8(3) . . . . ?
B6 B7 B8 B10 100.4(3) . . . . ?
B6 B7 B8 B9 137.6(3) . . . . ?
B3 C2 C1 Si1 -148.6(3) . . . . ?
B3 C2 C1 B6 66.2(4) . . . . ?
B3 C2 C1 B5 -0.4(4) . . . . ?
B3 C2 C1 B1 105.6(3) . . . . ?
B3 C2 C1 B2 -39.5(3) . . . . ?
B3 C2 B1 C1 -101.4(3) . . . . ?
B3 C2 B1 B6 -64.7(4) . . . . ?
B3 C2 B1 B7 -2.2(4) . . . . ?
B3 C2 B1 B4 36.5(3) . . . . ?
B3 C2 B2 C1 137.9(3) . . . . ?
B3 C2 B2 B5 101.5(3) . . . . ?
B3 C2 B2 B10 38.8(3) . . . . ?
B3 C2 B4 B1 -141.4(3) . . . . ?
B3 C2 B4 B7 -102.7(3) . . . . ?
B3 C2 B4 B9 -39.3(3) . . . . ?
B3 B2 B10 B5 138.2(3) . . . . ?
B3 B2 B10 B9 36.8(3) . . . . ?
B3 B2 B10 B8 100.5(4) . . . . ?
B3 B10 B9 B7 100.3(3) . . . . ?
B3 B10 B9 B4 37.0(3) . . . . ?
B3 B10 B9 B8 137.9(3) . . . . ?
B3 B10 B8 B6 63.6(4) . . . . ?
B3 B10 B8 B5 101.3(3) . . . . ?
B3 B10 B8 B7 0.4(4) . . . . ?
B3 B10 B8 B9 -37.3(3) . . . . ?
B3 B9 B4 C2 38.8(3) . . . . ?
B3 B9 B4 B1 100.1(3) . . . . ?
B3 B9 B4 B7 138.2(3) . . . . ?
B3 B9 B8 B6 -62.2(4) . . . . ?
B3 B9 B8 B5 1.0(4) . . . . ?
B3 B9 B8 B10 38.0(3) . . . . ?
B3 B9 B8 B7 -100.0(3) . . . . ?
B5 C1 B6 B1 141.5(3) . . . . ?
B5 C1 B6 B7 102.7(3) . . . . ?
B5 C1 B6 B8 39.4(3) . . . . ?
B5 C1 B1 C2 100.9(3) . . . . ?
B5 C1 B1 B6 -36.8(3) . . . . ?
B5 C1 B1 B7 1.8(4) . . . . ?
B5 C1 B1 B4 64.2(4) . . . . ?
B5 C1 B2 C2 -138.2(3) . . . . ?
B5 C1 B2 B3 -101.6(3) . . . . ?
B5 C1 B2 B10 -39.1(3) . . . . ?
B5 B6 B1 C2 -2.5(4) . . . . ?
B5 B6 B1 C1 34.3(3) . . . . ?
B5 B6 B1 B7 -101.7(3) . . . . ?
B5 B6 B1 B4 -64.1(4) . . . . ?
B5 B6 B7 B1 100.7(3) . . . . ?
B5 B6 B7 B9 0.2(4) . . . . ?
B5 B6 B7 B4 62.7(4) . . . . ?
B5 B6 B7 B8 -37.2(3) . . . . ?
B5 B6 B8 B10 37.9(3) . . . . ?
B5 B6 B8 B7 138.8(3) . . . . ?
B5 B6 B8 B9 100.7(4) . . . . ?
B5 B2 B10 B3 -138.2(3) . . . . ?
B5 B2 B10 B9 -101.4(4) . . . . ?
B5 B2 B10 B8 -37.7(3) . . . . ?
B5 B10 B9 B3 -100.9(3) . . . . ?
B5 B10 B9 B7 -0.6(4) . . . . ?
B5 B10 B9 B4 -63.9(4) . . . . ?
B5 B10 B9 B8 37.0(3) . . . . ?
B5 B10 B8 B6 -37.8(3) . . . . ?
B5 B10 B8 B7 -100.9(3) . . . . ?
B5 B10 B8 B9 -138.7(3) . . . . ?
B1 C2 C1 Si1 105.8(3) . . . . ?
B1 C2 C1 B6 -39.4(3) . . . . ?
B1 C2 C1 B5 -106.0(3) . . . . ?
B1 C2 C1 B2 -145.1(3) . . . . ?
B1 C2 B3 B2 104.5(3) . . . . ?
B1 C2 B3 B10 65.6(4) . . . . ?
B1 C2 B3 B9 2.9(4) . . . . ?
B1 C2 B3 B4 -37.0(3) . . . . ?
B1 C2 B2 C1 32.7(3) . . . . ?
B1 C2 B2 B3 -105.2(3) . . . . ?
B1 C2 B2 B5 -3.7(4) . . . . ?
B1 C2 B2 B10 -66.4(4) . . . . ?
B1 C2 B4 B3 141.4(3) . . . . ?
B1 C2 B4 B7 38.7(3) . . . . ?
B1 C2 B4 B9 102.1(3) . . . . ?
B1 C1 B6 B5 -141.5(3) . . . . ?
B1 C1 B6 B7 -38.8(3) . . . . ?
B1 C1 B6 B8 -102.0(3) . . . . ?
B1 C1 B5 B6 36.9(3) . . . . ?
B1 C1 B5 B2 -103.6(3) . . . . ?
B1 C1 B5 B10 -64.8(4) . . . . ?
B1 C1 B5 B8 -2.3(4) . . . . ?
B1 C1 B2 C2 -32.4(3) . . . . ?
B1 C1 B2 B3 4.1(4) . . . . ?
B1 C1 B2 B5 105.8(3) . . . . ?
B1 C1 B2 B10 66.7(4) . . . . ?
B1 B6 B5 C1 -34.2(3) . . . . ?
B1 B6 B5 B2 0.4(4) . . . . ?
B1 B6 B5 B10 63.2(4) . . . . ?
B1 B6 B5 B8 101.1(3) . . . . ?
B1 B6 B7 B9 -100.5(3) . . . . ?
B1 B6 B7 B4 -38.0(3) . . . . ?
B1 B6 B7 B8 -137.9(3) . . . . ?
B1 B6 B8 B5 -101.0(3) . . . . ?
B1 B6 B8 B10 -63.1(4) . . . . ?
B1 B6 B8 B7 37.7(3) . . . . ?
B1 B6 B8 B9 -0.3(4) . . . . ?
B1 B7 B9 B3 1.0(5) . . . . ?
B1 B7 B9 B10 -62.9(4) . . . . ?
B1 B7 B9 B4 38.1(3) . . . . ?
B1 B7 B9 B8 -100.6(3) . . . . ?
B1 B7 B4 C2 -38.1(3) . . . . ?
B1 B7 B4 B3 -99.8(3) . . . . ?
B1 B7 B4 B9 -137.3(3) . . . . ?
B1 B7 B8 B6 -37.5(3) . . . . ?
B1 B7 B8 B5 -0.7(4) . . . . ?
B1 B7 B8 B10 62.8(4) . . . . ?
B1 B7 B8 B9 100.1(3) . . . . ?
B2 C2 C1 Si1 -109.1(3) . . . . ?
B2 C2 C1 B6 105.7(3) . . . . ?
B2 C2 C1 B5 39.1(3) . . . . ?
B2 C2 C1 B1 145.1(3) . . . . ?
B2 C2 B3 B10 -38.8(3) . . . . ?
B2 C2 B3 B9 -101.6(3) . . . . ?
B2 C2 B3 B4 -141.5(3) . . . . ?
B2 C2 B1 C1 -32.7(3) . . . . ?
B2 C2 B1 B6 3.9(4) . . . . ?
B2 C2 B1 B7 66.4(4) . . . . ?
B2 C2 B1 B4 105.1(3) . . . . ?
B2 C2 B4 B3 36.9(3) . . . . ?
B2 C2 B4 B1 -104.5(3) . . . . ?
B2 C2 B4 B7 -65.8(4) . . . . ?
B2 C2 B4 B9 -2.4(4) . . . . ?
B2 C1 B6 B5 -37.8(3) . . . . ?
B2 C1 B6 B1 103.7(3) . . . . ?
B2 C1 B6 B7 64.9(4) . . . . ?
B2 C1 B6 B8 1.6(4) . . . . ?
B2 C1 B5 B6 140.5(3) . . . . ?
B2 C1 B5 B10 38.8(3) . . . . ?
B2 C1 B5 B8 101.3(3) . . . . ?
B2 C1 B1 C2 32.4(3) . . . . ?
B2 C1 B1 B6 -105.3(3) . . . . ?
B2 C1 B1 B7 -66.7(4) . . . . ?
B2 C1 B1 B4 -4.3(4) . . . . ?
B2 B3 B10 B5 -37.6(3) . . . . ?
B2 B3 B10 B9 -138.5(3) . . . . ?
B2 B3 B10 B8 -100.9(3) . . . . ?
B2 B3 B9 B10 37.1(3) . . . . ?
B2 B3 B9 B7 -64.1(4) . . . . ?
B2 B3 B9 B4 -101.3(3) . . . . ?
B2 B3 B9 B8 -0.8(4) . . . . ?
B2 B3 B4 C2 -34.1(3) . . . . ?
B2 B3 B4 B1 -0.3(4) . . . . ?
B2 B3 B4 B7 63.0(4) . . . . ?
B2 B3 B4 B9 100.9(3) . . . . ?
B2 B5 B10 B3 37.5(3) . . . . ?
B2 B5 B10 B9 100.5(3) . . . . ?
B2 B5 B10 B8 137.7(3) . . . . ?
B2 B5 B8 B6 100.0(3) . . . . ?
B2 B5 B8 B10 -37.5(3) . . . . ?
B2 B5 B8 B7 63.1(4) . . . . ?
B2 B5 B8 B9 -0.8(4) . . . . ?
B2 B10 B9 B3 -37.1(3) . . . . ?
B2 B10 B9 B7 63.2(4) . . . . ?
B2 B10 B9 B4 -0.1(4) . . . . ?
B2 B10 B9 B8 100.8(3) . . . . ?
B2 B10 B8 B6 0.2(4) . . . . ?
B2 B10 B8 B5 37.9(3) . . . . ?
B2 B10 B8 B7 -63.0(4) . . . . ?
B2 B10 B8 B9 -100.8(3) . . . . ?
B10 B3 B2 C2 135.8(3) . . . . ?
B10 B3 B2 C1 99.0(3) . . . . ?
B10 B3 B2 B5 37.4(3) . . . . ?
B10 B3 B9 B7 -101.3(4) . . . . ?
B10 B3 B9 B4 -138.5(3) . . . . ?
B10 B3 B9 B8 -37.9(3) . . . . ?
B10 B3 B4 C2 -97.8(3) . . . . ?
B10 B3 B4 B1 -63.9(4) . . . . ?
B10 B3 B4 B7 -0.6(4) . . . . ?
B10 B3 B4 B9 37.3(3) . . . . ?
B10 B5 B2 C2 -98.9(3) . . . . ?
B10 B5 B2 C1 -135.5(3) . . . . ?
B10 B5 B2 B3 -37.3(3) . . . . ?
B10 B5 B8 B6 137.5(3) . . . . ?
B10 B5 B8 B7 100.6(3) . . . . ?
B10 B5 B8 B9 36.7(3) . . . . ?
B10 B9 B4 C2 1.4(4) . . . . ?
B10 B9 B4 B3 -37.4(3) . . . . ?
B10 B9 B4 B1 62.7(4) . . . . ?
B10 B9 B4 B7 100.8(4) . . . . ?
B10 B9 B8 B6 -100.2(3) . . . . ?
B10 B9 B8 B5 -37.0(3) . . . . ?
B10 B9 B8 B7 -138.0(3) . . . . ?
B7 B6 B5 C1 -98.0(3) . . . . ?
B7 B6 B5 B2 -63.3(4) . . . . ?
B7 B6 B5 B10 -0.6(4) . . . . ?
B7 B6 B5 B8 37.3(3) . . . . ?
B7 B6 B1 C2 99.2(3) . . . . ?
B7 B6 B1 C1 136.0(3) . . . . ?
B7 B6 B1 B4 37.6(3) . . . . ?
B7 B6 B8 B5 -138.8(3) . . . . ?
B7 B6 B8 B10 -100.8(4) . . . . ?
B7 B6 B8 B9 -38.1(3) . . . . ?
B7 B1 B4 C2 135.8(3) . . . . ?
B7 B1 B4 B3 101.8(3) . . . . ?
B7 B1 B4 B9 38.5(3) . . . . ?
B7 B9 B4 C2 -99.3(3) . . . . ?
B7 B9 B4 B3 -138.2(3) . . . . ?
B7 B9 B4 B1 -38.1(3) . . . . ?
B7 B9 B8 B6 37.8(3) . . . . ?
B7 B9 B8 B5 101.0(3) . . . . ?
B7 B9 B8 B10 138.0(3) . . . . ?
B9 B3 B2 C2 98.7(3) . . . . ?
B9 B3 B2 C1 61.9(4) . . . . ?
B9 B3 B2 B5 0.3(4) . . . . ?
B9 B3 B2 B10 -37.1(3) . . . . ?
B9 B3 B10 B5 100.9(4) . . . . ?
B9 B3 B10 B2 138.5(3) . . . . ?
B9 B3 B10 B8 37.7(3) . . . . ?
B9 B3 B4 C2 -135.1(3) . . . . ?
B9 B3 B4 B1 -101.2(3) . . . . ?
B9 B3 B4 B7 -38.0(3) . . . . ?
B9 B10 B8 B6 100.9(4) . . . . ?
B9 B10 B8 B5 138.7(3) . . . . ?
B9 B10 B8 B7 37.7(3) . . . . ?
B9 B7 B4 C2 99.3(3) . . . . ?
B9 B7 B4 B3 37.5(3) . . . . ?
B9 B7 B4 B1 137.3(3) . . . . ?
B9 B7 B8 B6 -137.6(3) . . . . ?
B9 B7 B8 B5 -100.8(3) . . . . ?
B9 B7 B8 B10 -37.3(3) . . . . ?
B4 C2 C1 Si1 145.3(3) . . . . ?
B4 C2 C1 B6 0.1(4) . . . . ?
B4 C2 C1 B5 -66.4(4) . . . . ?
B4 C2 C1 B1 39.5(3) . . . . ?
B4 C2 C1 B2 -105.5(3) . . . . ?
B4 C2 B3 B2 141.5(3) . . . . ?
B4 C2 B3 B10 102.6(3) . . . . ?
B4 C2 B3 B9 39.9(3) . . . . ?
B4 C2 B1 C1 -137.8(3) . . . . ?
B4 C2 B1 B6 -101.2(3) . . . . ?
B4 C2 B1 B7 -38.7(3) . . . . ?
B4 C2 B2 C1 101.4(3) . . . . ?
B4 C2 B2 B3 -36.4(3) . . . . ?
B4 C2 B2 B5 65.0(4) . . . . ?
B4 C2 B2 B10 2.3(4) . . . . ?
B4 B3 B2 C2 34.5(3) . . . . ?
B4 B3 B2 C1 -2.3(4) . . . . ?
B4 B3 B2 B5 -63.9(4) . . . . ?
B4 B3 B2 B10 -101.3(3) . . . . ?
B4 B3 B10 B5 63.4(4) . . . . ?
B4 B3 B10 B2 101.0(3) . . . . ?
B4 B3 B10 B9 -37.5(3) . . . . ?
B4 B3 B10 B8 0.1(4) . . . . ?
B4 B3 B9 B10 138.5(3) . . . . ?
B4 B3 B9 B7 37.2(3) . . . . ?
B4 B3 B9 B8 100.6(4) . . . . ?
B4 B1 B7 B6 -137.7(3) . . . . ?
B4 B1 B7 B9 -37.6(3) . . . . ?
B4 B1 B7 B8 -100.3(3) . . . . ?
B4 B7 B9 B3 -37.1(3) . . . . ?
B4 B7 B9 B10 -101.0(3) . . . . ?
B4 B7 B9 B8 -138.6(3) . . . . ?
B4 B7 B8 B6 -101.1(3) . . . . ?
B4 B7 B8 B5 -64.3(4) . . . . ?
B4 B7 B8 B10 -0.8(4) . . . . ?
B4 B7 B8 B9 36.5(3) . . . . ?
B4 B9 B8 B6 0.9(4) . . . . ?
B4 B9 B8 B5 64.1(4) . . . . ?
B4 B9 B8 B10 101.0(3) . . . . ?
B4 B9 B8 B7 -36.9(3) . . . . ?
B8 B6 B5 C1 -135.3(3) . . . . ?
B8 B6 B5 B2 -100.7(4) . . . . ?
B8 B6 B5 B10 -37.9(3) . . . . ?
B8 B6 B1 C2 61.3(4) . . . . ?
B8 B6 B1 C1 98.1(3) . . . . ?
B8 B6 B1 B7 -37.9(3) . . . . ?
B8 B6 B1 B4 -0.3(4) . . . . ?
B8 B6 B7 B1 137.9(3) . . . . ?
B8 B6 B7 B9 37.4(3) . . . . ?
B8 B6 B7 B4 99.9(3) . . . . ?
B8 B5 B2 C2 -61.2(4) . . . . ?
B8 B5 B2 C1 -97.8(3) . . . . ?
B8 B5 B2 B3 0.3(4) . . . . ?
B8 B5 B2 B10 37.7(3) . . . . ?
B8 B5 B10 B3 -100.2(4) . . . . ?
B8 B5 B10 B2 -137.7(3) . . . . ?
B8 B5 B10 B9 -37.2(3) . . . . ?
B8 B10 B9 B3 -137.9(3) . . . . ?
B8 B10 B9 B7 -37.6(3) . . . . ?
B8 B10 B9 B4 -100.9(3) . . . . ?
B8 B7 B9 B3 101.6(4) . . . . ?
B8 B7 B9 B10 37.7(3) . . . . ?
B8 B7 B9 B4 138.6(3) . . . . ?
B8 B7 B4 C2 62.7(4) . . . . ?
B8 B7 B4 B3 0.9(4) . . . . ?
B8 B7 B4 B1 100.7(3) . . . . ?
B8 B7 B4 B9 -36.6(3) . . . . ?
B8 B9 B4 C2 -62.4(4) . . . . ?
B8 B9 B4 B3 -101.2(4) . . . . ?
B8 B9 B4 B1 -1.1(4) . . . . ?
B8 B9 B4 B7 37.0(3) . . . . ?

loop_
_smtbx_masks_void_nr
_smtbx_masks_void_average_x
_smtbx_masks_void_average_y
_smtbx_masks_void_average_z
_smtbx_masks_void_volume
_smtbx_masks_void_count_electrons
_smtbx_masks_void_content
1 -0.404 0.000 0.000 721.3 168.4 '4 C6H6'
2 -0.857 0.500 0.500 721.3 168.4 '4 C6H6'
